data_7233005
loop_
_publ_author_name
'Hu, Mixia'
'Yan, YaLi'
'Zhu, Baohua'
'Chang, Fei'
'Yu, Shiyong'
'Alatan, Gaole'

_publ_section_title
;
 A series of Mn(i) photo-activated carbon monoxide-releasing molecules
 with benzimidazole coligands: synthesis, structural characterization, CO
 releasing properties and biological activity evaluation
;
_journal_issue 36
_journal_name_full 'RSC Advances'
_journal_page_first 20505
_journal_paper_doi 10.1039/C9RA01370A
_journal_volume 9
_journal_year 2019
_chemical_formula_moiety 'C22 H13 Br1 Mn1 N5 O3'
_chemical_formula_sum 'C23 H17 Br Mn N5 O4'
_chemical_formula_weight 562.27
_space_group_crystal_system monoclinic
_space_group_IT_number 14
_space_group_name_Hall '-P 2yn'
_space_group_name_H-M_alt 'P 1 21/n 1'
_symmetry_space_group_name_Hall '-P 2yn'
_symmetry_space_group_name_H-M 'P 1 21/n 1'
_atom_sites_solution_hydrogens geom
_audit_creation_method SHELXL-2014/7
_audit_update_record
;
2019-05-26 deposited with the CCDC.    2019-06-17 downloaded from the CCDC.
;
_cell_angle_alpha 90
_cell_angle_beta 98.920(17)
_cell_angle_gamma 90
_cell_formula_units_Z 4
_cell_length_a 7.2679(14)
_cell_length_b 15.531(5)
_cell_length_c 20.574(4)
_cell_measurement_reflns_used 2989
_cell_measurement_temperature 293(2)
_cell_measurement_theta_max 28.14
_cell_measurement_theta_min 2.81
_cell_volume 2294.3(10)
_computing_structure_refinement 'SHELXL-2014/7 (Sheldrick, 2014)'
_diffrn_ambient_temperature 293(2)
_diffrn_measured_fraction_theta_full 0.995
_diffrn_measured_fraction_theta_max 0.995
_diffrn_measurement_device_type 'CCD area detector'
_diffrn_measurement_method 'phi and omega scans'
_diffrn_radiation_type MoK\a
_diffrn_radiation_wavelength 0.71073
_diffrn_reflns_av_R_equivalents 0.1422
_diffrn_reflns_av_unetI/netI 0.2866
_diffrn_reflns_Laue_measured_fraction_full 0.995
_diffrn_reflns_Laue_measured_fraction_max 0.995
_diffrn_reflns_limit_h_max 8
_diffrn_reflns_limit_h_min -8
_diffrn_reflns_limit_k_max 15
_diffrn_reflns_limit_k_min -18
_diffrn_reflns_limit_l_max 23
_diffrn_reflns_limit_l_min -24
_diffrn_reflns_number 9696
_diffrn_reflns_point_group_measured_fraction_full 0.995
_diffrn_reflns_point_group_measured_fraction_max 0.995
_diffrn_reflns_theta_full 25.027
_diffrn_reflns_theta_max 25.027
_diffrn_reflns_theta_min 3.414
_exptl_absorpt_coefficient_mu 2.358
_exptl_crystal_colour yellow
_exptl_crystal_density_diffrn 1.628
_exptl_crystal_density_method 'not measured'
_exptl_crystal_description block
_exptl_crystal_F_000 1128
_exptl_crystal_size_max 0.2
_exptl_crystal_size_mid 0.15
_exptl_crystal_size_min 0.1
_refine_diff_density_max 0.530
_refine_diff_density_min -0.619
_refine_diff_density_rms 0.115
_refine_ls_extinction_coef 0.0000(7)
_refine_ls_extinction_expression Fc^*^=kFc[1+0.001xFc^2^\l^3^/sin(2\q)]^-1/4^
_refine_ls_extinction_method 'SHELXL-2014/7 (Sheldrick 2014'
_refine_ls_goodness_of_fit_ref 0.980
_refine_ls_hydrogen_treatment constr
_refine_ls_matrix_type full
_refine_ls_number_parameters 310
_refine_ls_number_reflns 4043
_refine_ls_number_restraints 0
_refine_ls_restrained_S_all 0.980
_refine_ls_R_factor_all 0.2399
_refine_ls_R_factor_gt 0.0948
_refine_ls_shift/su_max 3.728
_refine_ls_shift/su_mean 0.013
_refine_ls_structure_factor_coef Fsqd
_refine_ls_weighting_details 'w=1/[\s^2^(Fo^2^)+(0.0519P)^2^] where P=(Fo^2^+2Fc^2^)/3'
_refine_ls_weighting_scheme calc
_refine_ls_wR_factor_gt 0.1679
_refine_ls_wR_factor_ref 0.2319
_reflns_Friedel_coverage 0.000
_reflns_number_gt 1540
_reflns_number_total 4043
_reflns_threshold_expression 'I > 2\s(I)'
_cod_data_source_file c9ra01370a2.cif
_cod_data_source_block exp_6448
_cod_original_cell_volume 2294.4(9)
_cod_database_code 7233005
_shelx_shelxl_version_number 2014/7
_shelx_space_group_comment
;
The symmetry employed for this shelxl refinement is uniquely defined
by the following loop, which should always be used as a source of
symmetry information in preference to the above space-group names.
They are only intended as comments.
;

loop_
_space_group_symop_operation_xyz
'x, y, z'
'-x+1/2, y+1/2, -z+1/2'
'-x, -y, -z'
'x-1/2, -y-1/2, z-1/2'

loop_
_atom_site_label
_atom_site_type_symbol
_atom_site_fract_x
_atom_site_fract_y
_atom_site_fract_z
_atom_site_U_iso_or_equiv
_atom_site_adp_type
_atom_site_occupancy
_atom_site_site_symmetry_order
_atom_site_calc_flag
_atom_site_refinement_flags_posn
_atom_site_refinement_flags_adp
Br1 Br -0.07991(18) 0.17545(11) 0.09374(7) 0.0636(6) Uani 1 1 d . .
Mn2 Mn 0.2550(2) 0.14819(13) 0.14606(9) 0.0372(6) Uani 1 1 d . .
N1 N 0.3014(11) 0.0995(7) 0.0574(5) 0.036(3) Uani 1 1 d . .
C2 C 0.3199(13) 0.0601(9) -0.0474(6) 0.041(4) Uani 1 1 d . .
N4 N 0.0595(12) 0.0162(6) 0.3159(4) 0.037(3) Uani 1 1 d . .
C5 C 0.1806(13) -0.0284(8) 0.1009(6) 0.033(3) Uani 1 1 d . .
N6 N 0.2467(11) -0.0046(7) -0.0149(5) 0.042(3) Uani 1 1 d . .
H6 H 0.2103 -0.0536 -0.0317 0.050 Uiso 1 1 calc R U
C7 C 0.3329(17) 0.0647(9) 0.3665(6) 0.048(4) Uani 1 1 d . .
N8 N 0.1956(10) 0.0140(6) 0.1580(4) 0.030(2) Uani 1 1 d . .
C9 C 0.4919(16) 0.1413(9) 0.1881(6) 0.045(4) Uani 1 1 d . .
C10 C 0.1531(14) -0.0295(9) 0.2096(5) 0.033(3) Uani 1 1 d . .
C11 C 0.3531(14) 0.1291(8) -0.0022(6) 0.035(3) Uani 1 1 d . .
C12 C 0.1776(15) 0.1902(9) 0.2233(7) 0.044(3) Uani 1 1 d . .
C13 C 0.2400(14) 0.0200(10) 0.0475(6) 0.041(3) Uani 1 1 d . .
O14 O 0.6345(12) 0.1429(7) 0.2175(5) 0.076(3) Uani 1 1 d . .
C15 C 0.4150(15) 0.1475(10) -0.1311(6) 0.049(4) Uani 1 1 d . .
H15 H 0.4346 0.1561 -0.1743 0.059 Uiso 1 1 calc R U
O16 O 0.1253(12) 0.2140(7) 0.2675(4) 0.065(3) Uani 1 1 d . .
C17 C 0.1228(14) -0.1139(9) 0.0919(6) 0.043(4) Uani 1 1 d . .
H17 H 0.1185 -0.1420 0.0518 0.052 Uiso 1 1 calc R U
O18 O 0.3242(14) 0.3293(7) 0.1166(5) 0.074(3) Uani 1 1 d . .
C19 C 0.4193(16) 0.2053(9) -0.0200(6) 0.046(3) Uani 1 1 d . .
H19 H 0.4420 0.2509 0.0095 0.056 Uiso 1 1 calc R U
C21 C 0.0736(15) -0.1531(9) 0.1451(7) 0.047(4) Uani 1 1 d . .
H21 H 0.0279 -0.2091 0.1417 0.057 Uiso 1 1 calc R U
C22 C 0.2977(18) 0.2606(11) 0.1269(6) 0.051(4) Uani 1 1 d . .
C23 C 0.3489(14) 0.0703(10) -0.1129(6) 0.046(4) Uani 1 1 d . .
H23 H 0.3239 0.0256 -0.1431 0.055 Uiso 1 1 calc R U
C24 C 0.4602(19) 0.0995(11) 0.4160(8) 0.074(5) Uani 1 1 d . .
H24 H 0.5812 0.1118 0.4095 0.089 Uiso 1 1 calc R U
N25 N 0.3557(12) 0.0389(7) 0.3035(5) 0.050(3) Uani 1 1 d . .
H25 H 0.4558 0.0412 0.2861 0.060 Uiso 1 1 calc R U
C27 C 0.1504(19) 0.0465(9) 0.3735(6) 0.047(4) Uani 1 1 d . .
C29 C 0.1934(14) 0.0103(8) 0.2766(5) 0.031(3) Uani 1 1 d . .
C30 C 0.403(2) 0.1153(11) 0.4746(8) 0.074(5) Uani 1 1 d . .
H30 H 0.4863 0.1370 0.5098 0.089 Uiso 1 1 calc R U
C31 C 0.220(3) 0.0986(11) 0.4813(8) 0.087(6) Uani 1 1 d . .
H31 H 0.1824 0.1121 0.5213 0.104 Uiso 1 1 calc R U
C33 C 0.0906(15) -0.1108(9) 0.2045(7) 0.051(4) Uani 1 1 d . .
H33 H 0.0586 -0.1387 0.2412 0.061 Uiso 1 1 calc R U
C34 C 0.4523(17) 0.2125(10) -0.0858(7) 0.062(4) Uani 1 1 d . .
H34 H 0.5017 0.2638 -0.0989 0.074 Uiso 1 1 calc R U
C40 C 0.088(2) 0.0631(11) 0.4326(8) 0.070(5) Uani 1 1 d . .
H40 H -0.0332 0.0515 0.4392 0.084 Uiso 1 1 calc R U
O1 O 0.6993(12) 0.9602(7) 0.2899(5) 0.062(3) Uani 1 1 d . .
H1 H 0.6476 1.0002 0.3058 0.093 Uiso 1 1 calc R U
C1 C 0.6667(19) 0.8849(11) 0.3214(7) 0.079(5) Uani 1 1 d . .
H1A H 0.5854 0.8488 0.2919 0.119 Uiso 1 1 calc R U
H1B H 0.6094 0.8978 0.3593 0.119 Uiso 1 1 calc R U
H1C H 0.7826 0.8556 0.3350 0.119 Uiso 1 1 calc R U

loop_
_atom_site_aniso_label
_atom_site_aniso_U_11
_atom_site_aniso_U_22
_atom_site_aniso_U_33
_atom_site_aniso_U_23
_atom_site_aniso_U_13
_atom_site_aniso_U_12
Br1 0.0695(10) 0.0644(13) 0.0537(10) -0.0109(9) -0.0005(7) -0.0036(8)
Mn2 0.0480(11) 0.0344(14) 0.0288(11) -0.0053(10) 0.0043(8) -0.0036(9)
N1 0.039(5) 0.031(8) 0.041(7) 0.002(6) 0.011(5) -0.003(5)
C2 0.012(5) 0.054(11) 0.058(10) 0.004(8) 0.011(5) 0.006(6)
N4 0.062(6) 0.026(7) 0.021(6) 0.010(5) 0.007(5) 0.010(5)
C5 0.031(6) 0.021(8) 0.045(8) -0.008(7) 0.000(5) 0.003(5)
N6 0.037(5) 0.055(9) 0.033(6) -0.018(6) 0.004(4) 0.007(5)
C7 0.058(8) 0.053(11) 0.028(8) -0.001(7) -0.008(6) 0.010(7)
N8 0.034(5) 0.038(7) 0.016(5) -0.004(5) -0.004(4) 0.004(4)
C9 0.041(7) 0.064(12) 0.031(8) 0.002(7) 0.010(6) -0.001(7)
C10 0.046(7) 0.038(10) 0.012(7) 0.006(6) -0.010(5) 0.017(6)
C11 0.039(6) 0.024(9) 0.042(8) -0.011(7) 0.004(6) 0.005(6)
C12 0.044(7) 0.036(10) 0.054(9) 0.010(8) 0.008(6) 0.001(6)
C13 0.037(7) 0.054(11) 0.031(8) 0.000(7) 0.002(5) 0.000(7)
O14 0.052(6) 0.092(10) 0.083(8) -0.003(7) 0.004(5) -0.012(6)
C15 0.038(7) 0.064(12) 0.047(9) 0.004(9) 0.010(6) -0.009(7)
O16 0.095(7) 0.077(9) 0.027(6) 0.003(6) 0.025(5) 0.006(6)
C17 0.040(7) 0.055(11) 0.032(8) 0.011(7) 0.002(5) 0.006(7)
O18 0.130(8) 0.030(7) 0.065(7) -0.008(6) 0.025(6) -0.034(7)
C19 0.078(9) 0.023(9) 0.040(9) -0.009(7) 0.013(6) 0.001(7)
C21 0.054(7) 0.019(8) 0.063(10) -0.002(8) -0.011(7) -0.003(6)
C22 0.084(9) 0.046(11) 0.023(8) -0.021(7) 0.010(6) -0.028(9)
C23 0.039(7) 0.080(13) 0.020(7) -0.020(7) 0.007(5) 0.004(7)
C24 0.068(9) 0.088(15) 0.058(11) -0.023(10) -0.012(8) -0.002(9)
N25 0.031(5) 0.063(9) 0.057(8) 0.006(7) 0.014(5) -0.003(5)
C27 0.082(9) 0.037(10) 0.027(9) 0.006(7) 0.020(7) 0.021(7)
C29 0.037(6) 0.029(8) 0.029(7) 0.010(6) 0.009(5) 0.004(6)
C30 0.092(12) 0.077(14) 0.040(10) -0.020(9) -0.031(8) 0.023(10)
C31 0.140(16) 0.074(15) 0.050(12) -0.001(10) 0.024(11) 0.044(12)
C33 0.047(7) 0.034(10) 0.067(11) 0.007(8) -0.003(6) 0.006(7)
C34 0.091(10) 0.048(11) 0.054(10) -0.006(9) 0.035(8) -0.030(9)
C40 0.095(11) 0.067(13) 0.047(10) 0.010(9) 0.005(8) 0.031(9)
O1 0.053(5) 0.050(8) 0.085(8) 0.017(7) 0.016(5) 0.005(5)
C1 0.079(10) 0.100(16) 0.059(11) 0.006(11) 0.011(8) 0.013(10)

loop_
_atom_type_symbol
_atom_type_description
_atom_type_scat_dispersion_real
_atom_type_scat_dispersion_imag
_atom_type_scat_source
C C 0.0033 0.0016 'International Tables Vol C Tables 4.2.6.8 and 6.1.1.4'
H H 0.0000 0.0000 'International Tables Vol C Tables 4.2.6.8 and 6.1.1.4'
Br Br -0.2901 2.4595 'International Tables Vol C Tables 4.2.6.8 and 6.1.1.4'
Mn Mn 0.3368 0.7283 'International Tables Vol C Tables 4.2.6.8 and 6.1.1.4'
N N 0.0061 0.0033 'International Tables Vol C Tables 4.2.6.8 and 6.1.1.4'
O O 0.0106 0.0060 'International Tables Vol C Tables 4.2.6.8 and 6.1.1.4'

loop_
_geom_angle_atom_site_label_1
_geom_angle_atom_site_label_2
_geom_angle_atom_site_label_3
_geom_angle
C22 Mn2 C9 88.8(6)
C22 Mn2 C12 86.2(6)
C9 Mn2 C12 90.2(5)
C22 Mn2 N1 96.0(5)
C9 Mn2 N1 97.4(4)
C12 Mn2 N1 172.2(4)
C22 Mn2 N8 174.1(4)
C9 Mn2 N8 94.6(5)
C12 Mn2 N8 98.5(5)
N1 Mn2 N8 78.9(4)
C22 Mn2 Br1 86.1(4)
C9 Mn2 Br1 173.1(4)
C12 Mn2 Br1 84.7(3)
N1 Mn2 Br1 87.9(2)
N8 Mn2 Br1 90.8(2)
C13 N1 C11 107.5(10)
C13 N1 Mn2 112.6(8)
C11 N1 Mn2 138.9(9)
N6 C2 C23 133.1(13)
N6 C2 C11 106.1(11)
C23 C2 C11 120.6(13)
C27 N4 C29 104.3(9)
N8 C5 C17 124.6(12)
N8 C5 C13 114.6(11)
C17 C5 C13 120.7(12)
C13 N6 C2 109.4(11)
C24 C7 N25 129.7(13)
C24 C7 C27 123.3(13)
N25 C7 C27 107.0(10)
C10 N8 C5 116.9(11)
C10 N8 Mn2 131.1(8)
C5 N8 Mn2 111.6(8)
O14 C9 Mn2 173.8(12)
N8 C10 C33 122.1(12)
N8 C10 C29 119.1(11)
C33 C10 C29 118.5(12)
C19 C11 C2 121.2(12)
C19 C11 N1 132.4(12)
C2 C11 N1 106.4(11)
O16 C12 Mn2 177.2(11)
N1 C13 N6 110.5(11)
N1 C13 C5 120.2(11)
N6 C13 C5 129.3(13)
C23 C15 C34 120.0(12)
C21 C17 C5 115.6(13)
C11 C19 C34 116.7(12)
C17 C21 C33 120.5(13)
O18 C22 Mn2 178.6(12)
C15 C23 C2 118.3(13)
C30 C24 C7 117.8(14)
C29 N25 C7 105.3(9)
N4 C27 C40 130.8(13)
N4 C27 C7 109.1(10)
C40 C27 C7 120.1(14)
N25 C29 N4 114.1(11)
N25 C29 C10 124.7(10)
N4 C29 C10 121.2(10)
C24 C30 C31 118.9(13)
C40 C31 C30 124.8(15)
C10 C33 C21 120.1(13)
C15 C34 C19 123.2(13)
C31 C40 C27 115.1(15)

loop_
_geom_bond_atom_site_label_1
_geom_bond_atom_site_label_2
_geom_bond_distance
Br1 Mn2 2.540(2)
Mn2 C22 1.827(16)
Mn2 C9 1.806(12)
Mn2 C12 1.883(15)
Mn2 N1 2.051(10)
Mn2 N8 2.150(10)
N1 C13 1.317(15)
N1 C11 1.414(14)
C2 N6 1.360(15)
C2 C23 1.406(15)
C2 C11 1.415(16)
N4 C27 1.350(15)
N4 C29 1.362(12)
C5 N8 1.336(13)
C5 C17 1.396(16)
C5 C13 1.451(16)
N6 C13 1.349(14)
C7 C24 1.376(16)
C7 N25 1.391(15)
C7 C27 1.385(16)
N8 C10 1.336(13)
C9 O14 1.116(11)
C10 C33 1.341(16)
C10 C29 1.497(15)
C11 C19 1.349(16)
C12 O16 1.102(14)
C15 C23 1.365(18)
C15 C34 1.374(17)
C17 C21 1.349(16)
O18 C22 1.111(16)
C19 C34 1.415(17)
C21 C33 1.375(17)
C24 C30 1.355(19)
N25 C29 1.300(12)
C27 C40 1.386(18)
C30 C31 1.39(2)
C31 C40 1.39(2)
O1 C1 1.376(16)
